data_4304569
loop_
_publ_author_name
'Danfeng Weng'
'Weihua Mu'
'Xiangjun Zheng'
'Decai Fang'
'Linpei Jin'

_publ_section_title
;
Hydrothermal In Situ Synthesis and Characterization of Cu(II) Complexes
;
_journal_name_full 'Inorganic Chemistry'
_journal_page_first 1249
_journal_page_last 1251
_journal_paper_doi 10.1021/ic702107e
_journal_volume 47
_journal_year 2008
_chemical_formula_sum 'C14 H12 Cu N2 O6'
_chemical_formula_weight 367.80
_chemical_name_systematic
; 
 ? 
;
_space_group_IT_number 14
_symmetry_cell_setting monoclinic
_symmetry_space_group_name_Hall '-P 2yn'
_symmetry_space_group_name_H-M 'P 1 21/n 1'
_atom_sites_solution_hydrogens geom
_atom_sites_solution_primary direct
_atom_sites_solution_secondary difmap
_audit_creation_method SHELXL-97
_cell_angle_alpha 90.00
_cell_angle_beta 103.727(3)
_cell_angle_gamma 90.00
_cell_formula_units_Z 4
_cell_length_a 8.4731(14)
_cell_length_b 9.6963(16)
_cell_length_c 17.452(3)
_cell_measurement_reflns_used 2894
_cell_measurement_temperature 294(2)
_cell_measurement_theta_max 27.04
_cell_measurement_theta_min 2.40
_cell_volume 1392.9(4)
_computing_cell_refinement 'Bruker SMART'
_computing_data_collection 'Bruker SMART'
_computing_data_reduction 'Bruker SAINT'
_computing_molecular_graphics 'Bruker SHELXTL'
_computing_publication_material 'Bruker SHELXTL'
_computing_structure_refinement 'SHELXL-97 (Sheldrick, 1997)'
_computing_structure_solution 'SHELXS-97 (Sheldrick, 1990)'
_diffrn_ambient_temperature 294(2)
_diffrn_measured_fraction_theta_full 0.999
_diffrn_measured_fraction_theta_max 0.999
_diffrn_measurement_device_type 'CCD area detector'
_diffrn_measurement_method 'phi and omega scans'
_diffrn_radiation_monochromator graphite
_diffrn_radiation_source 'fine-focus sealed tube'
_diffrn_radiation_type MoK\a
_diffrn_radiation_wavelength 0.71073
_diffrn_reflns_av_R_equivalents 0.0300
_diffrn_reflns_av_sigmaI/netI 0.0330
_diffrn_reflns_limit_h_max 9
_diffrn_reflns_limit_h_min -10
_diffrn_reflns_limit_k_max 11
_diffrn_reflns_limit_k_min -11
_diffrn_reflns_limit_l_max 19
_diffrn_reflns_limit_l_min -20
_diffrn_reflns_number 6870
_diffrn_reflns_theta_full 25.02
_diffrn_reflns_theta_max 25.02
_diffrn_reflns_theta_min 2.40
_exptl_absorpt_coefficient_mu 1.603
_exptl_absorpt_correction_T_max 1.000000
_exptl_absorpt_correction_T_min 0.674508
_exptl_absorpt_correction_type multi-scan
_exptl_absorpt_process_details SADABS
_exptl_crystal_density_diffrn 1.754
_exptl_crystal_density_meas ?
_exptl_crystal_density_method 'not measured'
_exptl_crystal_F_000 748
_exptl_crystal_size_max 0.20
_exptl_crystal_size_mid 0.16
_exptl_crystal_size_min 0.12
_refine_diff_density_max 0.355
_refine_diff_density_min -0.282
_refine_diff_density_rms 0.060
_refine_ls_extinction_method none
_refine_ls_goodness_of_fit_ref 1.050
_refine_ls_hydrogen_treatment constr
_refine_ls_matrix_type full
_refine_ls_number_parameters 208
_refine_ls_number_reflns 2460
_refine_ls_number_restraints 6
_refine_ls_restrained_S_all 1.049
_refine_ls_R_factor_all 0.0429
_refine_ls_R_factor_gt 0.0292
_refine_ls_shift/su_max 0.004
_refine_ls_shift/su_mean 0.001
_refine_ls_structure_factor_coef Fsqd
_refine_ls_weighting_details 'calc w=1/[\s^2^(Fo^2^)+(0.0359P)^2^+0.6073P] where P=(Fo^2^+2Fc^2^)/3'
_refine_ls_weighting_scheme calc
_refine_ls_wR_factor_gt 0.0696
_refine_ls_wR_factor_ref 0.0766
_reflns_number_gt 1981
_reflns_number_total 2460
_reflns_threshold_expression >2sigma(I)
_cod_data_source_file ic702107e-file003_4.cif
_cod_data_source_block 4
_cod_depositor_comments
;
The following automatic conversions were performed:
'_symmetry_cell_setting' value 'Monoclinic' changed to 'monoclinic'
according to '/home/saulius/struct/CIF-dictionaries/cif_core.dic'
dictionary named 'cif_core.dic' version 2.4.1 from
2010-06-29.

'_exptl_absorpt_correction_type' value 'MULTI-SCAN' changed
to 'multi-scan' according to
'/home/saulius/struct/CIF-dictionaries/cif_core.dic' dictionary named
'cif_core.dic' version 2.4.1 from
2010-06-29.

'_refine_ls_hydrogen_treatment' value 'CONSTR' changed to
'constr' according to '/home/saulius/struct/CIF-dictionaries/cif_core.dic'
dictionary named 'cif_core.dic' version 2.4.1 from 2010-06-29.

Automatic conversion script
Id: cif_fix_enum 1527 2010-12-29 10:47:43Z saulius 

The following automatic conversions were performed:

'_exptl_crystal_density_meas' value 'none' was changed to '?' - the
value is perceived as not measured.

Automatic conversion script
Id: cif_fix_values 3008 2015-01-20 13:52:24Z robertas 
;
_cod_database_code 4304569

loop_
_symmetry_equiv_pos_as_xyz
'x, y, z'
'-x+1/2, y+1/2, -z+1/2'
'-x, -y, -z'
'x-1/2, -y-1/2, z-1/2'

loop_
_atom_site_label
_atom_site_type_symbol
_atom_site_fract_x
_atom_site_fract_y
_atom_site_fract_z
_atom_site_U_iso_or_equiv
_atom_site_adp_type
_atom_site_occupancy
_atom_site_symmetry_multiplicity
_atom_site_calc_flag
_atom_site_refinement_flags
_atom_site_disorder_assembly
_atom_site_disorder_group
Cu1 Cu 0.14428(4) 0.48063(3) 0.154293(18) 0.03055(13) Uani 1 1 d . . .
O1 O 0.0924(2) 0.6142(2) 0.22747(11) 0.0411(5) Uani 1 1 d . . .
O2 O 0.0109(2) 0.35532(19) 0.19811(11) 0.0369(5) Uani 1 1 d . . .
O3 O -0.1455(3) 0.3583(2) 0.28331(12) 0.0549(6) Uani 1 1 d . . .
O4 O -0.0383(3) 0.6226(2) 0.32315(13) 0.0638(7) Uani 1 1 d . . .
N1 N 0.2336(3) 0.6202(2) 0.09135(12) 0.0299(5) Uani 1 1 d . . .
N2 N 0.1551(3) 0.3582(2) 0.06248(12) 0.0307(5) Uani 1 1 d . . .
C1 C 0.2725(3) 0.7511(3) 0.10817(16) 0.0371(7) Uani 1 1 d . . .
H1 H 0.2545 0.7885 0.1544 0.045 Uiso 1 1 calc R . .
C2 C 0.3395(4) 0.8346(3) 0.05887(17) 0.0415(7) Uani 1 1 d . . .
H2 H 0.3655 0.9260 0.0724 0.050 Uiso 1 1 calc R . .
C3 C 0.3667(3) 0.7813(3) -0.00932(16) 0.0383(7) Uani 1 1 d . . .
H3 H 0.4102 0.8364 -0.0428 0.046 Uiso 1 1 calc R . .
C4 C 0.3288(3) 0.6427(3) -0.02860(15) 0.0307(6) Uani 1 1 d . . .
C5 C 0.3576(3) 0.5743(3) -0.09692(15) 0.0363(7) Uani 1 1 d . . .
H5 H 0.4034 0.6235 -0.1320 0.044 Uiso 1 1 calc R . .
C6 C 0.3198(3) 0.4405(3) -0.11132(15) 0.0355(7) Uani 1 1 d . . .
H6 H 0.3410 0.3988 -0.1558 0.043 Uiso 1 1 calc R . .
C7 C 0.2474(3) 0.3607(3) -0.05930(15) 0.0310(6) Uani 1 1 d . . .
C8 C 0.2029(3) 0.2217(3) -0.07084(17) 0.0393(7) Uani 1 1 d . . .
H8 H 0.2181 0.1746 -0.1150 0.047 Uiso 1 1 calc R . .
C9 C 0.1374(4) 0.1564(3) -0.01669(18) 0.0438(8) Uani 1 1 d . . .
H9 H 0.1069 0.0643 -0.0241 0.053 Uiso 1 1 calc R . .
C10 C 0.1154(3) 0.2265(3) 0.04995(17) 0.0389(7) Uani 1 1 d . . .
H10 H 0.0717 0.1794 0.0865 0.047 Uiso 1 1 calc R . .
C11 C 0.2195(3) 0.4254(3) 0.00828(14) 0.0262(6) Uani 1 1 d . . .
C12 C 0.2611(3) 0.5672(3) 0.02399(14) 0.0263(6) Uani 1 1 d . . .
C13 C 0.0035(3) 0.5630(3) 0.26985(16) 0.0376(7) Uani 1 1 d . . .
C14 C -0.0501(3) 0.4126(3) 0.25010(15) 0.0346(7) Uani 1 1 d . . .
O5 O 0.3785(2) 0.4098(2) 0.23126(13) 0.0534(6) Uani 1 1 d D . .
H5A H 0.4433 0.4652 0.2602 0.064 Uiso 1 1 d RD . .
H5B H 0.3992 0.3243 0.2378 0.064 Uiso 1 1 d RD . .
O6 O 0.6109(2) 0.5772(2) 0.32331(12) 0.0501(6) Uani 1 1 d D . .
H6A H 0.5790 0.6595 0.3121 0.060 Uiso 1 1 d RD . .
H6B H 0.7065 0.5579 0.3196 0.060 Uiso 1 1 d RD . .

loop_
_atom_site_aniso_label
_atom_site_aniso_U_11
_atom_site_aniso_U_22
_atom_site_aniso_U_33
_atom_site_aniso_U_23
_atom_site_aniso_U_13
_atom_site_aniso_U_12
Cu1 0.0390(2) 0.0302(2) 0.02726(19) -0.00088(14) 0.01743(14) -0.00291(15)
O1 0.0553(13) 0.0345(11) 0.0402(11) -0.0051(9) 0.0244(10) -0.0048(10)
O2 0.0427(11) 0.0352(11) 0.0391(11) 0.0008(9) 0.0223(9) -0.0024(9)
O3 0.0604(14) 0.0673(16) 0.0458(13) 0.0088(11) 0.0300(11) -0.0092(12)
O4 0.0909(18) 0.0592(16) 0.0546(15) -0.0138(12) 0.0436(14) 0.0087(14)
N1 0.0337(12) 0.0313(13) 0.0256(11) -0.0003(9) 0.0090(9) -0.0006(10)
N2 0.0339(12) 0.0313(13) 0.0307(12) 0.0010(10) 0.0152(10) -0.0027(10)
C1 0.0478(18) 0.0344(17) 0.0299(15) -0.0026(12) 0.0105(13) -0.0057(14)
C2 0.0495(18) 0.0325(17) 0.0395(17) 0.0018(13) 0.0049(14) -0.0087(14)
C3 0.0372(16) 0.0418(19) 0.0349(16) 0.0137(13) 0.0067(13) -0.0068(13)
C4 0.0270(14) 0.0379(17) 0.0260(14) 0.0059(12) 0.0042(11) -0.0006(12)
C5 0.0349(16) 0.0521(19) 0.0247(14) 0.0089(13) 0.0126(12) 0.0007(14)
C6 0.0379(16) 0.0501(19) 0.0213(13) 0.0011(12) 0.0130(12) 0.0054(14)
C7 0.0256(14) 0.0398(17) 0.0283(14) -0.0009(12) 0.0079(11) 0.0041(12)
C8 0.0426(17) 0.0429(19) 0.0354(16) -0.0079(13) 0.0155(14) 0.0030(14)
C9 0.0527(19) 0.0311(17) 0.0511(19) -0.0092(14) 0.0194(15) -0.0051(14)
C10 0.0485(18) 0.0314(17) 0.0429(17) -0.0026(13) 0.0230(14) -0.0067(14)
C11 0.0230(13) 0.0324(15) 0.0243(13) 0.0006(11) 0.0075(10) 0.0017(11)
C12 0.0242(13) 0.0323(15) 0.0227(13) 0.0041(11) 0.0059(10) 0.0002(11)
C13 0.0419(17) 0.0430(18) 0.0288(15) 0.0028(13) 0.0104(13) 0.0108(14)
C14 0.0334(15) 0.0447(18) 0.0258(14) 0.0073(12) 0.0075(12) 0.0033(13)
O5 0.0495(13) 0.0364(13) 0.0661(15) 0.0037(11) -0.0025(11) 0.0016(10)
O6 0.0467(13) 0.0421(13) 0.0644(14) -0.0008(11) 0.0188(11) 0.0042(10)

loop_
_atom_type_symbol
_atom_type_description
_atom_type_scat_dispersion_real
_atom_type_scat_dispersion_imag
_atom_type_scat_source
C C 0.0033 0.0016 'International Tables Vol C Tables 4.2.6.8 and 6.1.1.4'
H H 0.0000 0.0000 'International Tables Vol C Tables 4.2.6.8 and 6.1.1.4'
N N 0.0061 0.0033 'International Tables Vol C Tables 4.2.6.8 and 6.1.1.4'
O O 0.0106 0.0060 'International Tables Vol C Tables 4.2.6.8 and 6.1.1.4'
Cu Cu 0.3201 1.2651 'International Tables Vol C Tables 4.2.6.8 and 6.1.1.4'

loop_
_geom_angle_atom_site_label_1
_geom_angle_atom_site_label_2
_geom_angle_atom_site_label_3
_geom_angle
_geom_angle_site_symmetry_1
_geom_angle_site_symmetry_3
_geom_angle_publ_flag
O2 Cu1 O1 85.09(8) . . ?
O2 Cu1 N1 166.75(8) . . ?
O1 Cu1 N1 94.81(9) . . ?
O2 Cu1 N2 94.89(8) . . ?
O1 Cu1 N2 167.70(9) . . ?
N1 Cu1 N2 82.39(9) . . ?
O2 Cu1 O5 95.09(8) . . ?
O1 Cu1 O5 96.75(8) . . ?
N1 Cu1 O5 98.08(8) . . ?
N2 Cu1 O5 95.50(9) . . ?
C13 O1 Cu1 112.26(18) . . ?
C14 O2 Cu1 112.41(17) . . ?
C1 N1 C12 118.1(2) . . ?
C1 N1 Cu1 129.20(19) . . ?
C12 N1 Cu1 112.65(17) . . ?
C10 N2 C11 118.2(2) . . ?
C10 N2 Cu1 129.92(18) . . ?
C11 N2 Cu1 111.79(17) . . ?
N1 C1 C2 122.3(3) . . ?
N1 C1 H1 118.8 . . ?
C2 C1 H1 118.8 . . ?
C3 C2 C1 119.6(3) . . ?
C3 C2 H2 120.2 . . ?
C1 C2 H2 120.2 . . ?
C2 C3 C4 119.7(3) . . ?
C2 C3 H3 120.2 . . ?
C4 C3 H3 120.2 . . ?
C12 C4 C3 116.8(2) . . ?
C12 C4 C5 118.7(2) . . ?
C3 C4 C5 124.5(2) . . ?
C6 C5 C4 121.4(2) . . ?
C6 C5 H5 119.3 . . ?
C4 C5 H5 119.3 . . ?
C5 C6 C7 121.3(2) . . ?
C5 C6 H6 119.3 . . ?
C7 C6 H6 119.3 . . ?
C8 C7 C11 117.2(2) . . ?
C8 C7 C6 124.6(2) . . ?
C11 C7 C6 118.2(2) . . ?
C9 C8 C7 119.2(3) . . ?
C9 C8 H8 120.4 . . ?
C7 C8 H8 120.4 . . ?
C8 C9 C10 120.6(3) . . ?
C8 C9 H9 119.7 . . ?
C10 C9 H9 119.7 . . ?
N2 C10 C9 121.8(3) . . ?
N2 C10 H10 119.1 . . ?
C9 C10 H10 119.1 . . ?
N2 C11 C7 122.9(2) . . ?
N2 C11 C12 116.6(2) . . ?
C7 C11 C12 120.5(2) . . ?
N1 C12 C4 123.6(2) . . ?
N1 C12 C11 116.5(2) . . ?
C4 C12 C11 119.9(2) . . ?
O4 C13 O1 125.3(3) . . ?
O4 C13 C14 119.7(3) . . ?
O1 C13 C14 114.9(2) . . ?
O3 C14 O2 125.2(3) . . ?
O3 C14 C13 119.7(3) . . ?
O2 C14 C13 115.1(2) . . ?
Cu1 O5 H5A 121.6 . . ?
Cu1 O5 H5B 120.5 . . ?
H5A O5 H5B 117.2 . . ?
H6A O6 H6B 116.5 . . ?

loop_
_geom_bond_atom_site_label_1
_geom_bond_atom_site_label_2
_geom_bond_distance
_geom_bond_site_symmetry_2
_geom_bond_publ_flag
Cu1 O2 1.9363(18) . ?
Cu1 O1 1.9412(19) . ?
Cu1 N1 2.002(2) . ?
Cu1 N2 2.014(2) . ?
Cu1 O5 2.225(2) . ?
O1 C13 1.275(3) . ?
O2 C14 1.273(3) . ?
O3 C14 1.220(3) . ?
O4 C13 1.217(3) . ?
N1 C1 1.326(3) . ?
N1 C12 1.353(3) . ?
N2 C10 1.325(3) . ?
N2 C11 1.365(3) . ?
C1 C2 1.397(4) . ?
C1 H1 0.9300 . ?
C2 C3 1.366(4) . ?
C2 H2 0.9300 . ?
C3 C4 1.403(4) . ?
C3 H3 0.9300 . ?
C4 C12 1.399(3) . ?
C4 C5 1.435(4) . ?
C5 C6 1.346(4) . ?
C5 H5 0.9300 . ?
C6 C7 1.436(4) . ?
C6 H6 0.9300 . ?
C7 C8 1.401(4) . ?
C7 C11 1.404(3) . ?
C8 C9 1.361(4) . ?
C8 H8 0.9300 . ?
C9 C10 1.397(4) . ?
C9 H9 0.9300 . ?
C10 H10 0.9300 . ?
C11 C12 1.430(4) . ?
C13 C14 1.542(4) . ?
O5 H5A 0.8450 . ?
O5 H5B 0.8492 . ?
O6 H6A 0.8500 . ?
O6 H6B 0.8484 . ?

loop_
_geom_hbond_atom_site_label_D
_geom_hbond_atom_site_label_H
_geom_hbond_atom_site_label_A
_geom_hbond_distance_DH
_geom_hbond_distance_HA
_geom_hbond_distance_DA
_geom_hbond_angle_DHA
_geom_hbond_site_symmetry_A
_geom_hbond_publ_flag
O5 H5A O6 0.845 1.914 2.755 173.01 1_555 no
O5 H5B O1 0.849 2.122 2.951 165.25 3_545 no
O6 H6A O2 0.850 2.038 2.880 170.54 3_555 no

loop_
_geom_torsion_atom_site_label_1
_geom_torsion_atom_site_label_2
_geom_torsion_atom_site_label_3
_geom_torsion_atom_site_label_4
_geom_torsion
_geom_torsion_site_symmetry_1
_geom_torsion_site_symmetry_2
_geom_torsion_site_symmetry_3
_geom_torsion_site_symmetry_4
_geom_torsion_publ_flag
O2 Cu1 O1 C13 1.43(19) . . . . ?
N1 Cu1 O1 C13 168.12(19) . . . . ?
N2 Cu1 O1 C13 91.9(4) . . . . ?
O5 Cu1 O1 C13 -93.13(19) . . . . ?
O1 Cu1 O2 C14 1.45(18) . . . . ?
N1 Cu1 O2 C14 -88.7(4) . . . . ?
N2 Cu1 O2 C14 -166.21(18) . . . . ?
O5 Cu1 O2 C14 97.81(18) . . . . ?
O2 Cu1 N1 C1 101.5(4) . . . . ?
O1 Cu1 N1 C1 12.5(2) . . . . ?
N2 Cu1 N1 C1 -179.6(3) . . . . ?
O5 Cu1 N1 C1 -85.1(2) . . . . ?
O2 Cu1 N1 C12 -80.9(4) . . . . ?
O1 Cu1 N1 C12 -169.95(17) . . . . ?
N2 Cu1 N1 C12 -1.99(17) . . . . ?
O5 Cu1 N1 C12 92.52(18) . . . . ?
O2 Cu1 N2 C10 -13.4(3) . . . . ?
O1 Cu1 N2 C10 -102.9(4) . . . . ?
N1 Cu1 N2 C10 179.6(3) . . . . ?
O5 Cu1 N2 C10 82.2(3) . . . . ?
O2 Cu1 N2 C11 169.19(17) . . . . ?
O1 Cu1 N2 C11 79.8(4) . . . . ?
N1 Cu1 N2 C11 2.24(17) . . . . ?
O5 Cu1 N2 C11 -95.21(17) . . . . ?
C12 N1 C1 C2 0.2(4) . . . . ?
Cu1 N1 C1 C2 177.7(2) . . . . ?
N1 C1 C2 C3 0.0(4) . . . . ?
C1 C2 C3 C4 -0.7(4) . . . . ?
C2 C3 C4 C12 1.1(4) . . . . ?
C2 C3 C4 C5 -177.6(3) . . . . ?
C12 C4 C5 C6 0.6(4) . . . . ?
C3 C4 C5 C6 179.2(3) . . . . ?
C4 C5 C6 C7 0.6(4) . . . . ?
C5 C6 C7 C8 179.2(3) . . . . ?
C5 C6 C7 C11 -1.2(4) . . . . ?
C11 C7 C8 C9 -0.6(4) . . . . ?
C6 C7 C8 C9 179.0(3) . . . . ?
C7 C8 C9 C10 -0.4(4) . . . . ?
C11 N2 C10 C9 -0.2(4) . . . . ?
Cu1 N2 C10 C9 -177.4(2) . . . . ?
C8 C9 C10 N2 0.9(5) . . . . ?
C10 N2 C11 C7 -0.9(4) . . . . ?
Cu1 N2 C11 C7 176.83(19) . . . . ?
C10 N2 C11 C12 -179.9(2) . . . . ?
Cu1 N2 C11 C12 -2.1(3) . . . . ?
C8 C7 C11 N2 1.3(4) . . . . ?
C6 C7 C11 N2 -178.4(2) . . . . ?
C8 C7 C11 C12 -179.8(2) . . . . ?
C6 C7 C11 C12 0.6(4) . . . . ?
C1 N1 C12 C4 0.2(4) . . . . ?
Cu1 N1 C12 C4 -177.62(19) . . . . ?
C1 N1 C12 C11 179.3(2) . . . . ?
Cu1 N1 C12 C11 1.4(3) . . . . ?
C3 C4 C12 N1 -0.9(4) . . . . ?
C5 C4 C12 N1 177.9(2) . . . . ?
C3 C4 C12 C11 -179.9(2) . . . . ?
C5 C4 C12 C11 -1.1(4) . . . . ?
N2 C11 C12 N1 0.5(3) . . . . ?
C7 C11 C12 N1 -178.5(2) . . . . ?
N2 C11 C12 C4 179.6(2) . . . . ?
C7 C11 C12 C4 0.6(4) . . . . ?
Cu1 O1 C13 O4 175.6(2) . . . . ?
Cu1 O1 C13 C14 -3.6(3) . . . . ?
Cu1 O2 C14 O3 175.7(2) . . . . ?
Cu1 O2 C14 C13 -3.6(3) . . . . ?
O4 C13 C14 O3 6.4(4) . . . . ?
O1 C13 C14 O3 -174.4(3) . . . . ?
O4 C13 C14 O2 -174.3(3) . . . . ?
O1 C13 C14 O2 5.0(3) . . . . ?
